data_1575514
loop_
_publ_author_name
'Palui, Prasenjit'
'Bollenbeck, Matthias'
'Meleschko, Daniel'
'Brehm, Philipp'
'Gomila, Rosa M.'
'Schnakenburg, Gregor'
'Frontera, Antonio'
'Bismuto, Alessandro'

_publ_section_title
;
 Azadistibiridines and stabilised-iminobismuthane: reactivity of small
 inorganic rings in heavy main group chemistry.
;
_journal_issue 36
_journal_name_full 'Chemical science'
_journal_page_first 16894
_journal_page_last 16903
_journal_paper_doi 10.1039/d5sc03416g
_journal_volume 16
_journal_year 2025
_chemical_formula_moiety '2(C31 H56 Bi N O2 S Si4)'
_chemical_formula_sum 'C62 H112 Bi2 N2 O4 S2 Si8'
_chemical_formula_weight 1656.33
_chemical_name_systematic MBO68
_space_group_crystal_system monoclinic
_space_group_IT_number 14
_space_group_name_Hall '-P 2yn'
_space_group_name_H-M_alt 'P 1 21/n 1'
_atom_sites_solution_hydrogens geom
_atom_sites_solution_primary dual
_audit_creation_date 2024-08-27
_audit_creation_method
;
Olex2 1.5
(compiled 2023.03.06 svn.rbb2c1857 for OlexSys, GUI svn.r6748)
;
_audit_update_record
;
2025-04-01 deposited with the CCDC.	2025-08-05 downloaded from the CCDC.
;
_cell_angle_alpha 90
_cell_angle_beta 106.583(4)
_cell_angle_gamma 90
_cell_formula_units_Z 4
_cell_length_a 20.3099(10)
_cell_length_b 13.9032(4)
_cell_length_c 28.5661(12)
_cell_measurement_reflns_used 30828
_cell_measurement_temperature 100
_cell_measurement_theta_max 29.09
_cell_measurement_theta_min 1.64
_cell_volume 7730.8(6)
_computing_cell_refinement 'X-Area Recipe 2.0.2 (STOE, 2024)'
_computing_data_collection 'X-Area WinXpose 2.0.29.0 (STOE, 2023)'
_computing_data_reduction
;
X-Area Integrate 2.5.18.0 (STOE, 2024)
X-Area LANA 2.8.4 (STOE, 2024)
;
_computing_molecular_graphics 'Olex2 1.5 (Dolomanov et al., 2009)'
_computing_publication_material 'Olex2 1.5 (Dolomanov et al., 2009)'
_computing_structure_refinement 'XL  (Sheldrick, 2008)'
_computing_structure_solution 'SHELXT 2018/2 (Sheldrick, 2018)'
_diffrn_ambient_temperature 100
_diffrn_detector_area_resol_mean 6.67
_diffrn_measured_fraction_theta_full 0.999
_diffrn_measured_fraction_theta_max 0.999
_diffrn_measurement_device_type 'STOE IPDS 2T'
_diffrn_measurement_method 'rotation method, \w scans'
_diffrn_radiation_type 'Mo K\a'
_diffrn_radiation_wavelength 0.71073
_diffrn_reflns_av_R_equivalents 0.1052
_diffrn_reflns_av_unetI/netI 0.0568
_diffrn_reflns_Laue_measured_fraction_full 0.999
_diffrn_reflns_Laue_measured_fraction_max 0.999
_diffrn_reflns_limit_h_max 25
_diffrn_reflns_limit_h_min -25
_diffrn_reflns_limit_k_max 17
_diffrn_reflns_limit_k_min -17
_diffrn_reflns_limit_l_max 35
_diffrn_reflns_limit_l_min -35
_diffrn_reflns_number 95660
_diffrn_reflns_point_group_measured_fraction_full 0.999
_diffrn_reflns_point_group_measured_fraction_max 0.999
_diffrn_reflns_theta_full 25.242
_diffrn_reflns_theta_max 26.000
_diffrn_reflns_theta_min 2.137
_diffrn_source 'Anton Paar Primux50'
_exptl_absorpt_coefficient_mu 4.765
_exptl_absorpt_correction_T_max 0.5967
_exptl_absorpt_correction_T_min 0.4015
_exptl_absorpt_correction_type multi-scan
_exptl_absorpt_process_details
;
STOE LANA, absorption correction by scaling of reflection intensities.
J. Koziskova, F. Hahn, J. Richter, J. Kozisek, "Comparison of different
absorption corrections on the model structure of tetrakis(\m~2~-acetato)-
diaqua-di-copper(II)", Acta Chimica Slovaca, vol. 9, no. 2, 2016, pp. 136 - 140.
Afterwards a spherical absorption correction was performed within STOE LANA.
;
_exptl_crystal_colour yellow
_exptl_crystal_colour_primary yellow
_exptl_crystal_density_diffrn 1.423
_exptl_crystal_density_method 'not measured'
_exptl_crystal_description block
_exptl_crystal_F_000 3360
_exptl_crystal_size_max 0.1
_exptl_crystal_size_mid 0.087
_exptl_crystal_size_min 0.08
_refine_diff_density_max 1.652
_refine_diff_density_min -1.112
_refine_diff_density_rms 0.204
_refine_ls_extinction_method none
_refine_ls_goodness_of_fit_ref 1.081
_refine_ls_hydrogen_treatment constr
_refine_ls_matrix_type full
_refine_ls_number_parameters 794
_refine_ls_number_reflns 15180
_refine_ls_number_restraints 668
_refine_ls_restrained_S_all 1.082
_refine_ls_R_factor_all 0.1007
_refine_ls_R_factor_gt 0.0611
_refine_ls_shift/su_max 0.001
_refine_ls_shift/su_mean 0.000
_refine_ls_structure_factor_coef Fsqd
_refine_ls_weighting_details 'w=1/[\s^2^(Fo^2^)+(0.0092P)^2^+155.9660P] where P=(Fo^2^+2Fc^2^)/3'
_refine_ls_weighting_scheme calc
_refine_ls_wR_factor_gt 0.1116
_refine_ls_wR_factor_ref 0.1319
_reflns_Friedel_coverage 0.000
_reflns_number_gt 11035
_reflns_number_total 15180
_reflns_threshold_expression 'I > 2\s(I)'
_cod_data_source_file d5sc03416g3.cif
_cod_data_source_block 4a
_cod_depositor_comments 'Adding full bibliography for 1575509--1575515.cif.'
_cod_database_code 1575514
_shelx_shelxl_version_number 2019/1
_shelx_space_group_comment
;
The symmetry employed for this shelxl refinement is uniquely defined
by the following loop, which should always be used as a source of
symmetry information in preference to the above space-group names.
They are only intended as comments.
;
_shelx_estimated_absorpt_t_max 0.702
_shelx_estimated_absorpt_t_min 0.647
_olex2_refinement_description
;
1. Fixed Uiso
 At 1.2 times of:
  All C(H) groups
 At 1.5 times of:
  All C(H,H,H) groups
2. Restrained distances
 C14'-C15' \\sim C14'-C16' \\sim C14'-C17' \\sim C14'-C15" \\sim C14'-C16"
\\sim C14'-C17"
 with sigma of 0.001
 C15'-C16' \\sim C16'-C17' \\sim C17'-C15'
 with sigma of 0.001
 C15"-C16" \\sim C16"-C17" \\sim C17"-C15"
 with sigma of 0.001
3. Uiso/Uaniso restraints and constraints
Bi" \\sim Bi': within 2A with sigma of 0.001 and sigma for terminal atoms of
0.002 within 2A
Uanis(Bi') \\sim Ueq: with sigma of 0.001 and sigma for terminal atoms of 0.002
Uanis(Bi") \\sim Ueq, Uanis(Bi') \\sim Ueq: with sigma of 0.001 and sigma for
terminal atoms of 0.002
4. Rigid body (RIGU) restrains
 All non-hydrogen atoms
 with sigma for 1-2 distances of 0.001 and sigma for 1-3 distances of 0.001
5. Others
 Sof(C15")=Sof(H15A)=Sof(H15B)=Sof(H15C)=Sof(C16")=Sof(H16A)=Sof(H16B)=
 Sof(H16C)=Sof(C17")=Sof(H17A)=Sof(H17B)=Sof(H17C)=1-FVAR(1)
 Sof(C15')=Sof(H15D)=Sof(H15E)=Sof(H15F)=Sof(C16')=Sof(H16D)=Sof(H16E)=
 Sof(H16F)=Sof(C17')=Sof(H17D)=Sof(H17E)=Sof(H17F)=FVAR(1)
 Sof(Bi")=1-FVAR(2)
 Sof(Bi')=FVAR(2)
6.a Ternary CH refined with riding coordinates:
 C7(H7), C18(H18), C7'(H7'), C18'(H18')
6.b Aromatic/amide H refined with riding coordinates:
 C3(H3), C5(H5), C26(H26), C27(H27), C29(H29), C30(H30), C3'(H3'), C5'(H5'),
 C26'(H26'), C27'(H27'), C29'(H29'), C30'(H30')
6.c Idealised Me refined as rotating group:
 C8(H8A,H8B,H8C), C9(H9A,H9B,H9C), C10(H10D,H10E,H10F), C11(H11D,H11E,H11F),
 C12(H12D,H12E,H12F), C13(H13D,H13E,H13F), C15(H15G,H15H,H15I), C16(H16G,H16H,
 H16I), C17(H17G,H17H,H17I), C19(H19D,H19E,H19F), C20(H20D,H20E,H20F), C21(H21D,
 H21E,H21F), C22(H22D,H22E,H22F), C23(H23D,H23E,H23F), C24(H24D,H24E,H24F),
 C31(H31D,H31E,H31F), C8'(H8'A,H8'B,H8'C), C9'(H9'A,H9'B,H9'C), C10'(H10A,H10B,
 H10C), C11'(H11A,H11B,H11C), C12'(H12A,H12B,H12C), C13'(H13A,H13B,H13C),
 C15"(H15A,H15B,H15C), C15'(H15D,H15E,H15F), C16"(H16A,H16B,H16C), C16'(H16D,
 H16E,H16F), C17"(H17A,H17B,H17C), C17'(H17D,H17E,H17F), C19'(H19A,H19B,H19C),
 C20'(H20A,H20B,H20C), C21'(H21A,H21B,H21C), C22'(H22A,H22B,H22C), C23'(H23A,
 H23B,H23C), C24'(H24A,H24B,H24C), C31'(H31A,H31B,H31C)
;
_olex2_submission_special_instructions 'No special instructions were received'

loop_
_space_group_symop_operation_xyz
'x, y, z'
'-x+1/2, y+1/2, -z+1/2'
'-x, -y, -z'
'x-1/2, -y-1/2, z-1/2'

loop_
_atom_site_label
_atom_site_type_symbol
_atom_site_fract_x
_atom_site_fract_y
_atom_site_fract_z
_atom_site_U_iso_or_equiv
_atom_site_adp_type
_atom_site_occupancy
_atom_site_site_symmetry_order
_atom_site_calc_flag
_atom_site_refinement_flags_posn
_atom_site_refinement_flags_adp
_atom_site_refinement_flags_occupancy
_atom_site_disorder_assembly
_atom_site_disorder_group
Bi Bi 0.99165(2) 0.90245(3) 0.45842(2) 0.02430(10) Uani 1 1 d . . . . .
S S 0.90931(13) 0.88522(18) 0.53705(8) 0.0288(5) Uani 1 1 d . . . . .
Si1 Si 0.83291(14) 0.63805(19) 0.41120(9) 0.0259(6) Uani 1 1 d . . . . .
Si2 Si 0.93068(14) 0.70210(19) 0.34615(9) 0.0264(6) Uani 1 1 d . . . . .
Si3 Si 0.85547(16) 1.21135(19) 0.41362(10) 0.0310(6) Uani 1 1 d . . . . .
Si4 Si 0.91405(14) 1.1362(2) 0.32750(9) 0.0267(6) Uani 1 1 d . . . . .
O1 O 0.9024(3) 0.8017(5) 0.5054(2) 0.0304(13) Uani 1 1 d . . . . .
O2 O 0.9329(4) 0.8683(5) 0.5891(2) 0.0354(14) Uani 1 1 d . . . . .
N N 0.9573(4) 0.9576(6) 0.5193(3) 0.0297(14) Uani 1 1 d . . . . .
C1 C 0.8914(5) 0.9238(6) 0.3995(3) 0.0212(13) Uani 1 1 d . . . . .
C2 C 0.8561(5) 0.8368(6) 0.3842(3) 0.0216(14) Uani 1 1 d . . . . .
C3 C 0.7883(5) 0.8391(7) 0.3552(3) 0.0238(16) Uani 1 1 d . . . . .
H3 H 0.765018 0.780393 0.344495 0.029 Uiso 1 1 calc R U . . .
C4 C 0.7541(5) 0.9257(7) 0.3416(3) 0.0250(13) Uani 1 1 d . . . . .
C5 C 0.7889(5) 1.0104(7) 0.3550(3) 0.0247(15) Uani 1 1 d . . . . .
H5 H 0.765611 1.069544 0.345144 0.030 Uiso 1 1 calc R U . . .
C6 C 0.8583(5) 1.0120(6) 0.3831(3) 0.0233(14) Uani 1 1 d . . . . .
C7 C 0.8892(5) 0.7364(7) 0.3958(3) 0.0267(12) Uani 1 1 d . . . . .
H7 H 0.928262 0.745031 0.426086 0.032 Uiso 1 1 calc R U . . .
C8 C 0.7673(5) 0.6819(7) 0.4405(3) 0.0309(18) Uani 1 1 d . . . . .
H8A H 0.789596 0.722236 0.468638 0.046 Uiso 1 1 calc R U . . .
H8B H 0.745378 0.626731 0.451300 0.046 Uiso 1 1 calc R U . . .
H8C H 0.732454 0.719616 0.416784 0.046 Uiso 1 1 calc R U . . .
C9 C 0.8935(6) 0.5583(7) 0.4558(4) 0.0346(19) Uani 1 1 d . . . . .
H9A H 0.925849 0.529197 0.440237 0.052 Uiso 1 1 calc R U . . .
H9B H 0.867539 0.507484 0.466459 0.052 Uiso 1 1 calc R U . . .
H9C H 0.918836 0.596195 0.484117 0.052 Uiso 1 1 calc R U . . .
C10 C 0.7829(5) 0.5677(7) 0.3563(3) 0.0324(19) Uani 1 1 d . . . . .
H10D H 0.751939 0.611032 0.333130 0.049 Uiso 1 1 calc R U . . .
H10E H 0.756013 0.517692 0.366621 0.049 Uiso 1 1 calc R U . . .
H10F H 0.814810 0.537656 0.340620 0.049 Uiso 1 1 calc R U . . .
C11 C 0.9606(6) 0.5738(7) 0.3522(4) 0.037(2) Uani 1 1 d . . . . .
H11D H 0.996215 0.565348 0.383286 0.056 Uiso 1 1 calc R U . . .
H11E H 0.979522 0.557833 0.325165 0.056 Uiso 1 1 calc R U . . .
H11F H 0.921751 0.531321 0.351157 0.056 Uiso 1 1 calc R U . . .
C12 C 0.8700(5) 0.7236(8) 0.2839(4) 0.0351(19) Uani 1 1 d . . . . .
H12D H 0.827693 0.686968 0.280395 0.053 Uiso 1 1 calc R U . . .
H12E H 0.891585 0.702863 0.258962 0.053 Uiso 1 1 calc R U . . .
H12F H 0.859141 0.792354 0.279813 0.053 Uiso 1 1 calc R U . . .
C13 C 1.0081(5) 0.7778(7) 0.3517(4) 0.0337(19) Uani 1 1 d . . . . .
H13D H 0.995372 0.845932 0.350811 0.051 Uiso 1 1 calc R U . . .
H13E H 1.027025 0.763816 0.324432 0.051 Uiso 1 1 calc R U . . .
H13F H 1.042736 0.763630 0.382610 0.051 Uiso 1 1 calc R U . . .
C14 C 0.6785(5) 0.9254(7) 0.3087(4) 0.0318(13) Uani 1 1 d . . . . .
C15 C 0.6378(5) 0.8418(7) 0.3219(4) 0.0323(17) Uani 1 1 d . . . . .
H15G H 0.658813 0.780661 0.316923 0.048 Uiso 1 1 calc R U . . .
H15H H 0.590231 0.844023 0.301123 0.048 Uiso 1 1 calc R U . . .
H15I H 0.638412 0.847386 0.356264 0.048 Uiso 1 1 calc R U . . .
C16 C 0.6797(6) 0.9158(8) 0.2561(3) 0.0370(18) Uani 1 1 d . . . . .
H16G H 0.703216 0.971482 0.247215 0.055 Uiso 1 1 calc R U . . .
H16H H 0.632450 0.913001 0.234642 0.055 Uiso 1 1 calc R U . . .
H16I H 0.704063 0.856830 0.252322 0.055 Uiso 1 1 calc R U . . .
C17 C 0.6420(6) 1.0189(8) 0.3148(4) 0.0399(18) Uani 1 1 d . . . . .
H17G H 0.643580 1.027030 0.349133 0.060 Uiso 1 1 calc R U . . .
H17H H 0.594022 1.016139 0.294692 0.060 Uiso 1 1 calc R U . . .
H17I H 0.665008 1.073374 0.304323 0.060 Uiso 1 1 calc R U . . .
C18 C 0.8946(5) 1.1079(7) 0.3871(3) 0.0287(13) Uani 1 1 d . . . . .
H18 H 0.940551 1.096873 0.411183 0.034 Uiso 1 1 calc R U . . .
C19 C 0.8122(6) 1.1667(8) 0.4586(4) 0.038(2) Uani 1 1 d . . . . .
H19D H 0.773668 1.125049 0.441959 0.057 Uiso 1 1 calc R U . . .
H19E H 0.795065 1.221374 0.473283 0.057 Uiso 1 1 calc R U . . .
H19F H 0.845063 1.130010 0.484122 0.057 Uiso 1 1 calc R U . . .
C20 C 0.7896(6) 1.2801(8) 0.3670(4) 0.039(2) Uani 1 1 d . . . . .
H20D H 0.810353 1.306694 0.342753 0.058 Uiso 1 1 calc R U . . .
H20E H 0.772074 1.332687 0.382924 0.058 Uiso 1 1 calc R U . . .
H20F H 0.751687 1.237198 0.350758 0.058 Uiso 1 1 calc R U . . .
C21 C 0.9259(6) 1.2962(7) 0.4446(4) 0.0374(19) Uani 1 1 d . . . . .
H21D H 0.968256 1.259871 0.458883 0.056 Uiso 1 1 calc R U . . .
H21E H 0.912936 1.330914 0.470504 0.056 Uiso 1 1 calc R U . . .
H21F H 0.933496 1.342301 0.420718 0.056 Uiso 1 1 calc R U . . .
C22 C 0.9679(5) 1.0404(8) 0.3128(3) 0.0341(18) Uani 1 1 d . . . . .
H22D H 1.008618 1.030473 0.340732 0.051 Uiso 1 1 calc R U . . .
H22E H 0.982342 1.059230 0.284195 0.051 Uiso 1 1 calc R U . . .
H22F H 0.941474 0.980497 0.305811 0.051 Uiso 1 1 calc R U . . .
C23 C 0.8342(5) 1.1367(8) 0.2749(4) 0.0354(19) Uani 1 1 d . . . . .
H23D H 0.814308 1.071966 0.270366 0.053 Uiso 1 1 calc R U . . .
H23E H 0.845544 1.156449 0.245164 0.053 Uiso 1 1 calc R U . . .
H23F H 0.800989 1.181912 0.281545 0.053 Uiso 1 1 calc R U . . .
C24 C 0.9577(5) 1.2541(7) 0.3292(4) 0.0355(19) Uani 1 1 d . . . . .
H24D H 0.927094 1.305705 0.333560 0.053 Uiso 1 1 calc R U . . .
H24E H 0.969281 1.263957 0.298540 0.053 Uiso 1 1 calc R U . . .
H24F H 0.999884 1.254935 0.356560 0.053 Uiso 1 1 calc R U . . .
C25 C 0.8267(5) 0.9353(7) 0.5270(3) 0.0300(15) Uani 1 1 d . . . . .
C26 C 0.7772(5) 0.9252(7) 0.4824(3) 0.0283(17) Uani 1 1 d . . . . .
H26 H 0.788663 0.896332 0.455605 0.034 Uiso 1 1 calc R U . . .
C27 C 0.7116(5) 0.9571(7) 0.4771(4) 0.0334(18) Uani 1 1 d . . . . .
H27 H 0.678054 0.948417 0.446473 0.040 Uiso 1 1 calc R U . . .
C28 C 0.6922(6) 1.0013(8) 0.5143(4) 0.039(2) Uani 1 1 d . . . . .
C29 C 0.7440(6) 1.0154(9) 0.5584(4) 0.049(3) Uani 1 1 d . . . . .
H29 H 0.733465 1.049692 0.584117 0.059 Uiso 1 1 calc R U . . .
C30 C 0.8091(6) 0.9813(8) 0.5653(4) 0.040(2) Uani 1 1 d . . . . .
H30 H 0.842403 0.988793 0.596100 0.048 Uiso 1 1 calc R U . . .
C31 C 0.6188(6) 1.0320(10) 0.5092(4) 0.054(3) Uani 1 1 d . . . . .
H31D H 0.590041 1.017487 0.476096 0.081 Uiso 1 1 calc R U . . .
H31E H 0.617503 1.101226 0.515243 0.081 Uiso 1 1 calc R U . . .
H31F H 0.601346 0.996945 0.532972 0.081 Uiso 1 1 calc R U . . .
Bi" Bi 0.5788(6) 0.5913(14) 0.5196(4) 0.0242(6) Uani 0.0354(17) 1 d . U P A 2
Bi' Bi 0.58562(2) 0.54203(5) 0.52266(2) 0.02400(14) Uani 0.9646(17) 1 d . U P A 1
S' S 0.55687(17) 0.3119(2) 0.52246(9) 0.0399(7) Uani 1 1 d . . . . .
Si1' Si 0.42189(15) 0.5519(2) 0.62618(10) 0.0322(6) Uani 1 1 d . . . . .
Si2' Si 0.50829(17) 0.7480(2) 0.63848(11) 0.0378(7) Uani 1 1 d . . . . .
Si3' Si 0.79714(16) 0.4058(2) 0.61843(11) 0.0367(7) Uani 1 1 d . . . . .
Si4' Si 0.77958(16) 0.6337(2) 0.60091(10) 0.0323(6) Uani 1 1 d . . . . .
O1' O 0.6305(5) 0.3307(6) 0.5319(3) 0.0547(17) Uani 1 1 d . . . . .
O2' O 0.5256(5) 0.2477(6) 0.4844(3) 0.0571(18) Uani 1 1 d . . . . .
N' N 0.5209(5) 0.4132(6) 0.5152(3) 0.0359(15) Uani 1 1 d . . . . .
C1' C 0.6120(5) 0.5513(7) 0.6058(3) 0.0274(14) Uani 1 1 d . . . . .
C2' C 0.5680(5) 0.5684(7) 0.6351(3) 0.0304(16) Uani 1 1 d . . . . .
C3' C 0.5932(6) 0.5481(8) 0.6853(3) 0.038(2) Uani 1 1 d . . . . .
H3' H 0.563064 0.556191 0.705062 0.045 Uiso 1 1 calc R U . . .
C4' C 0.6596(6) 0.5171(10) 0.7074(4) 0.0466(18) Uani 1 1 d . . . . .
C5' C 0.7020(6) 0.5074(8) 0.6775(3) 0.0336(19) Uani 1 1 d . . . . .
H5' H 0.748430 0.489222 0.692003 0.040 Uiso 1 1 calc R U . . .
C6' C 0.6806(5) 0.5229(7) 0.6274(3) 0.0285(15) Uani 1 1 d . . . . .
C7' C 0.4997(5) 0.6181(8) 0.6166(4) 0.0367(14) Uani 1 1 d . . . . .
H7' H 0.490832 0.621915 0.580423 0.044 Uiso 1 1 calc R U . . .
C8' C 0.4332(6) 0.4185(8) 0.6239(4) 0.043(2) Uani 1 1 d . . . . .
H8'A H 0.441868 0.400857 0.593022 0.065 Uiso 1 1 calc R U . . .
H8'B H 0.391383 0.386243 0.626418 0.065 Uiso 1 1 calc R U . . .
H8'C H 0.472197 0.398435 0.651234 0.065 Uiso 1 1 calc R U . . .
C9' C 0.3434(5) 0.5876(9) 0.5762(4) 0.038(2) Uani 1 1 d . . . . .
H9'A H 0.331666 0.654545 0.581012 0.057 Uiso 1 1 calc R U . . .
H9'B H 0.305010 0.545701 0.577100 0.057 Uiso 1 1 calc R U . . .
H9'C H 0.352698 0.581220 0.544543 0.057 Uiso 1 1 calc R U . . .
C10' C 0.4043(6) 0.5804(9) 0.6855(4) 0.044(2) Uani 1 1 d . . . . .
H10A H 0.443900 0.561623 0.712641 0.066 Uiso 1 1 calc R U . . .
H10B H 0.363567 0.544785 0.687685 0.066 Uiso 1 1 calc R U . . .
H10C H 0.396057 0.649544 0.687294 0.066 Uiso 1 1 calc R U . . .
C11' C 0.4270(6) 0.8145(9) 0.6119(4) 0.050(2) Uani 1 1 d . . . . .
H11A H 0.408077 0.796749 0.577500 0.075 Uiso 1 1 calc R U . . .
H11B H 0.436096 0.883847 0.614442 0.075 Uiso 1 1 calc R U . . .
H11C H 0.393941 0.798119 0.629815 0.075 Uiso 1 1 calc R U . . .
C12' C 0.5309(7) 0.7624(10) 0.7070(4) 0.052(2) Uani 1 1 d . . . . .
H12A H 0.498324 0.725828 0.719545 0.078 Uiso 1 1 calc R U . . .
H12B H 0.528658 0.830588 0.715140 0.078 Uiso 1 1 calc R U . . .
H12C H 0.577551 0.738272 0.721935 0.078 Uiso 1 1 calc R U . . .
C13' C 0.5792(6) 0.8074(9) 0.6208(4) 0.049(2) Uani 1 1 d . . . . .
H13A H 0.622438 0.773935 0.636195 0.074 Uiso 1 1 calc R U . . .
H13B H 0.582875 0.874578 0.631685 0.074 Uiso 1 1 calc R U . . .
H13C H 0.569869 0.805198 0.585231 0.074 Uiso 1 1 calc R U . . .
C14' C 0.6892(4) 0.4978(5) 0.7626(4) 0.0525(18) Uani 1 1 d D . . . .
C15" C 0.6608(10) 0.4043(10) 0.7752(12) 0.054(3) Uani 0.232(11) 1 d D . P B 2
H15A H 0.680584 0.390783 0.810039 0.081 Uiso 0.232(11) 1 calc R U P B 2
H15B H 0.672556 0.352126 0.755926 0.081 Uiso 0.232(11) 1 calc R U P B 2
H15C H 0.610719 0.409163 0.767718 0.081 Uiso 0.232(11) 1 calc R U P B 2
C15' C 0.6324(6) 0.4833(9) 0.7861(5) 0.059(3) Uani 0.768(11) 1 d D . P B 1
H15D H 0.608729 0.544602 0.786728 0.088 Uiso 0.768(11) 1 calc R U P B 1
H15E H 0.651778 0.460040 0.819633 0.088 Uiso 0.768(11) 1 calc R U P B 1
H15F H 0.599565 0.436008 0.767374 0.088 Uiso 0.768(11) 1 calc R U P B 1
C16" C 0.6594(10) 0.5774(13) 0.7860(10) 0.053(3) Uani 0.232(11) 1 d D . P B 2
H16A H 0.683095 0.637878 0.783739 0.080 Uiso 0.232(11) 1 calc R U P B 2
H16B H 0.665194 0.561891 0.820380 0.080 Uiso 0.232(11) 1 calc R U P B 2
H16C H 0.610321 0.584320 0.768981 0.080 Uiso 0.232(11) 1 calc R U P B 2
C16' C 0.7302(6) 0.5858(8) 0.7839(5) 0.055(3) Uani 0.768(11) 1 d D . P B 1
H16D H 0.768112 0.594032 0.769439 0.083 Uiso 0.768(11) 1 calc R U P B 1
H16E H 0.748671 0.578112 0.819373 0.083 Uiso 0.768(11) 1 calc R U P B 1
H16F H 0.700346 0.642572 0.776858 0.083 Uiso 0.768(11) 1 calc R U P B 1
C17" C 0.7656(5) 0.4967(15) 0.7866(13) 0.054(3) Uani 0.232(11) 1 d D . P B 2
H17A H 0.783921 0.562043 0.786946 0.081 Uiso 0.232(11) 1 calc R U P B 2
H17B H 0.787821 0.454206 0.768325 0.081 Uiso 0.232(11) 1 calc R U P B 2
H17C H 0.774864 0.473275 0.820234 0.081 Uiso 0.232(11) 1 calc R U P B 2
C17' C 0.7357(6) 0.4111(7) 0.7722(5) 0.054(3) Uani 0.768(11) 1 d D . P B 1
H17D H 0.709598 0.354230 0.757104 0.081 Uiso 0.768(11) 1 calc R U P B 1
H17E H 0.753771 0.400910 0.807496 0.081 Uiso 0.768(11) 1 calc R U P B 1
H17F H 0.773898 0.421629 0.758207 0.081 Uiso 0.768(11) 1 calc R U P B 1
C18' C 0.7355(5) 0.5110(7) 0.6005(4) 0.0333(13) Uani 1 1 d . . . . .
H18' H 0.709465 0.499294 0.565551 0.040 Uiso 1 1 calc R U . . .
C19' C 0.7572(7) 0.2959(9) 0.6338(5) 0.054(2) Uani 1 1 d . . . . .
H19A H 0.741900 0.307480 0.662831 0.081 Uiso 1 1 calc R U . . .
H19B H 0.790867 0.243447 0.640304 0.081 Uiso 1 1 calc R U . . .
H19C H 0.717717 0.278254 0.606304 0.081 Uiso 1 1 calc R U . . .
C20' C 0.8723(6) 0.4322(8) 0.6729(4) 0.043(2) Uani 1 1 d . . . . .
H20A H 0.896498 0.489434 0.666389 0.064 Uiso 1 1 calc R U . . .
H20B H 0.903784 0.377201 0.679272 0.064 Uiso 1 1 calc R U . . .
H20C H 0.855914 0.443851 0.701530 0.064 Uiso 1 1 calc R U . . .
C21' C 0.8262(6) 0.3763(9) 0.5641(4) 0.047(2) Uani 1 1 d . . . . .
H21A H 0.786568 0.375115 0.534962 0.071 Uiso 1 1 calc R U . . .
H21B H 0.848458 0.313000 0.568639 0.071 Uiso 1 1 calc R U . . .
H21C H 0.859047 0.425024 0.560123 0.071 Uiso 1 1 calc R U . . .
C22' C 0.7187(6) 0.7186(8) 0.5603(4) 0.038(2) Uani 1 1 d . . . . .
H22A H 0.707664 0.695764 0.526521 0.056 Uiso 1 1 calc R U . . .
H22B H 0.739705 0.782484 0.562694 0.056 Uiso 1 1 calc R U . . .
H22C H 0.676443 0.722265 0.570381 0.056 Uiso 1 1 calc R U . . .
C23' C 0.8066(6) 0.6837(8) 0.6643(4) 0.045(2) Uani 1 1 d . . . . .
H23A H 0.765934 0.694776 0.675551 0.067 Uiso 1 1 calc R U . . .
H23B H 0.830863 0.744725 0.664435 0.067 Uiso 1 1 calc R U . . .
H23C H 0.837213 0.637952 0.686199 0.067 Uiso 1 1 calc R U . . .
C24' C 0.8564(6) 0.6243(8) 0.5781(4) 0.042(2) Uani 1 1 d . . . . .
H24A H 0.892095 0.586798 0.601284 0.063 Uiso 1 1 calc R U . . .
H24B H 0.873985 0.688879 0.574855 0.063 Uiso 1 1 calc R U . . .
H24C H 0.843779 0.592314 0.546232 0.063 Uiso 1 1 calc R U . . .
C25' C 0.5477(6) 0.2546(8) 0.5764(4) 0.0365(17) Uani 1 1 d . . . . .
C26' C 0.5824(6) 0.2920(8) 0.6212(4) 0.040(2) Uani 1 1 d . . . . .
H26' H 0.605530 0.351914 0.623562 0.047 Uiso 1 1 calc R U . . .
C27' C 0.5829(6) 0.2401(9) 0.6632(4) 0.043(2) Uani 1 1 d . . . . .
H27' H 0.607549 0.265048 0.694275 0.052 Uiso 1 1 calc R U . . .
C28' C 0.5488(5) 0.1541(8) 0.6609(4) 0.0351(19) Uani 1 1 d . . . . .
C29' C 0.5140(6) 0.1195(9) 0.6153(4) 0.045(2) Uani 1 1 d . . . . .
H29' H 0.490629 0.059663 0.612969 0.054 Uiso 1 1 calc R U . . .
C30' C 0.5120(6) 0.1692(8) 0.5728(4) 0.038(2) Uani 1 1 d . . . . .
H30' H 0.486616 0.144881 0.541857 0.046 Uiso 1 1 calc R U . . .
C31' C 0.5539(6) 0.0960(9) 0.7061(4) 0.049(3) Uani 1 1 d . . . . .
H31A H 0.599528 0.066480 0.717280 0.074 Uiso 1 1 calc R U . . .
H31B H 0.518733 0.045629 0.698752 0.074 Uiso 1 1 calc R U . . .
H31C H 0.546833 0.138137 0.731744 0.074 Uiso 1 1 calc R U . . .

loop_
_atom_site_aniso_label
_atom_site_aniso_U_11
_atom_site_aniso_U_22
_atom_site_aniso_U_33
_atom_site_aniso_U_23
_atom_site_aniso_U_13
_atom_site_aniso_U_12
Bi 0.02777(19) 0.02275(18) 0.01753(17) -0.00049(14) -0.00134(13) -0.00355(16)
S 0.0335(12) 0.0300(12) 0.0191(10) 0.0027(9) 0.0015(9) -0.0088(10)
Si1 0.0319(14) 0.0206(12) 0.0257(12) -0.0011(10) 0.0089(11) -0.0042(11)
Si2 0.0293(13) 0.0236(13) 0.0259(12) -0.0016(10) 0.0073(11) -0.0006(11)
Si3 0.0452(16) 0.0204(12) 0.0275(13) -0.0001(10) 0.0107(12) 0.0009(11)
Si4 0.0290(14) 0.0259(13) 0.0216(12) 0.0026(10) 0.0015(10) -0.0010(11)
O1 0.031(3) 0.032(2) 0.024(2) 0.0014(19) 0.001(2) -0.0077(18)
O2 0.036(3) 0.043(3) 0.023(2) 0.0040(15) 0.0021(15) -0.011(2)
N 0.038(3) 0.031(2) 0.019(2) -0.0035(18) 0.0057(19) -0.010(2)
C1 0.028(2) 0.0213(17) 0.014(2) -0.0021(13) 0.0056(19) -0.0014(13)
C2 0.027(2) 0.0210(17) 0.016(3) -0.0020(13) 0.0050(17) -0.0010(13)
C3 0.028(2) 0.023(2) 0.019(3) -0.0021(17) 0.0042(19) -0.0007(14)
C4 0.0302(19) 0.024(2) 0.020(3) -0.0005(16) 0.0057(17) 0.0008(14)
C5 0.031(2) 0.024(2) 0.019(3) -0.0010(17) 0.0063(19) 0.0004(15)
C6 0.031(2) 0.0219(17) 0.017(3) -0.0010(14) 0.0067(17) -0.0001(13)
C7 0.029(2) 0.0219(17) 0.027(2) -0.0001(13) 0.0049(18) -0.0007(14)
C8 0.034(3) 0.029(4) 0.028(3) -0.005(3) 0.006(3) -0.008(3)
C9 0.041(3) 0.028(3) 0.034(3) 0.001(3) 0.010(3) -0.004(3)
C10 0.040(4) 0.029(3) 0.029(3) -0.004(3) 0.010(2) -0.008(3)
C11 0.043(4) 0.029(3) 0.041(4) -0.001(2) 0.015(3) 0.003(2)
C12 0.038(3) 0.035(4) 0.034(3) -0.002(2) 0.012(2) 0.001(3)
C13 0.035(3) 0.028(3) 0.039(4) 0.001(3) 0.011(2) 0.002(3)
C14 0.031(2) 0.031(3) 0.029(2) 0.0009(19) 0.0011(17) 0.0008(17)
C15 0.032(3) 0.031(3) 0.032(4) -0.002(2) 0.006(3) 0.002(2)
C16 0.037(4) 0.040(4) 0.029(2) 0.000(2) 0.002(2) -0.002(3)
C17 0.035(3) 0.035(3) 0.043(4) -0.003(2) 0.001(3) 0.003(2)
C18 0.035(2) 0.0235(18) 0.024(2) 0.0012(13) 0.0026(17) -0.0018(15)
C19 0.051(4) 0.029(4) 0.035(3) 0.001(3) 0.013(3) 0.001(3)
C20 0.051(3) 0.029(4) 0.035(3) 0.003(3) 0.011(3) 0.004(3)
C21 0.052(3) 0.026(3) 0.033(4) -0.001(3) 0.011(3) 0.000(3)
C22 0.040(3) 0.036(3) 0.024(4) 0.005(2) 0.004(3) 0.000(3)
C23 0.036(3) 0.037(4) 0.028(3) 0.003(2) 0.001(3) -0.001(2)
C24 0.038(4) 0.035(3) 0.026(4) 0.007(2) -0.002(3) -0.002(3)
C25 0.037(2) 0.029(3) 0.022(2) 0.0022(19) 0.0047(15) -0.0084(18)
C26 0.038(2) 0.022(4) 0.022(2) 0.002(2) 0.0041(17) -0.007(2)
C27 0.039(2) 0.031(4) 0.028(3) 0.004(3) 0.0057(19) -0.003(2)
C28 0.047(3) 0.037(5) 0.031(3) 0.002(3) 0.009(2) 0.000(2)
C29 0.049(3) 0.063(6) 0.034(3) -0.006(3) 0.008(2) 0.005(3)
C30 0.046(3) 0.046(5) 0.025(2) -0.004(3) 0.0061(19) -0.001(3)
C31 0.049(3) 0.069(8) 0.042(5) -0.004(5) 0.010(3) 0.008(3)
Bi" 0.0283(8) 0.0252(8) 0.0184(8) 0.0003(7) 0.0054(7) 0.0007(7)
Bi' 0.0312(2) 0.0265(4) 0.01302(16) 0.00091(16) 0.00427(14) 0.00050(19)
S' 0.0638(18) 0.0305(13) 0.0264(12) 0.0043(9) 0.0144(12) 0.0092(12)
Si1' 0.0296(14) 0.0451(16) 0.0221(13) -0.0020(11) 0.0078(10) -0.0054(12)
Si2' 0.0431(17) 0.0446(16) 0.0293(14) -0.0097(11) 0.0160(12) -0.0078(13)
Si3' 0.0401(16) 0.0315(14) 0.0341(15) 0.0049(11) 0.0036(12) 0.0071(13)
Si4' 0.0368(15) 0.0297(13) 0.0311(14) 0.0012(11) 0.0110(12) -0.0023(11)
O1' 0.065(3) 0.056(4) 0.044(3) 0.013(3) 0.0178(18) 0.0076(19)
O2' 0.090(4) 0.043(3) 0.036(2) 0.001(2) 0.016(2) 0.003(3)
N' 0.047(3) 0.034(2) 0.023(3) 0.0003(14) 0.0044(19) -0.0042(18)
C1' 0.0348(18) 0.028(4) 0.018(2) 0.0012(14) 0.0051(13) -0.0058(18)
C2' 0.034(2) 0.037(4) 0.019(2) -0.0040(16) 0.0059(14) -0.0088(18)
C3' 0.038(2) 0.054(6) 0.019(2) 0.001(2) 0.0056(15) -0.008(3)
C4' 0.040(2) 0.075(5) 0.0224(19) 0.0070(19) 0.0056(15) -0.003(2)
C5' 0.037(2) 0.039(5) 0.0219(19) 0.0043(18) 0.0039(15) -0.008(3)
C6' 0.0342(18) 0.027(4) 0.022(2) 0.0026(16) 0.0041(14) -0.0057(18)
C7' 0.0369(19) 0.051(3) 0.022(2) -0.0022(17) 0.0075(15) -0.0037(15)
C8' 0.040(4) 0.055(3) 0.035(4) -0.001(2) 0.012(3) -0.006(2)
C9' 0.035(3) 0.053(5) 0.028(3) -0.001(3) 0.013(2) -0.005(3)
C10' 0.045(5) 0.059(5) 0.030(3) -0.001(3) 0.014(3) -0.004(4)
C11' 0.053(3) 0.053(4) 0.048(4) -0.006(3) 0.021(3) -0.006(3)
C12' 0.057(5) 0.062(5) 0.041(3) -0.011(2) 0.020(2) -0.012(4)
C13' 0.053(4) 0.054(4) 0.045(4) -0.009(3) 0.021(3) -0.009(3)
C14' 0.049(3) 0.083(5) 0.022(2) 0.009(2) 0.0047(17) -0.003(3)
C15" 0.051(5) 0.083(5) 0.024(5) 0.009(3) 0.006(4) -0.004(4)
C15' 0.053(4) 0.094(6) 0.029(4) 0.011(3) 0.010(3) -0.003(4)
C16" 0.050(5) 0.083(5) 0.024(4) 0.008(3) 0.006(3) -0.003(4)
C16' 0.055(4) 0.085(5) 0.022(4) 0.008(3) 0.004(3) -0.005(3)
C17" 0.049(3) 0.085(7) 0.025(5) 0.008(4) 0.004(2) -0.003(3)
C17' 0.049(4) 0.083(5) 0.026(4) 0.010(3) 0.005(3) -0.003(3)
C18' 0.038(2) 0.034(2) 0.027(2) 0.0046(16) 0.0079(17) -0.0020(17)
C19' 0.058(4) 0.045(3) 0.053(5) 0.010(3) 0.007(4) 0.002(3)
C20' 0.044(3) 0.045(5) 0.037(3) 0.006(3) 0.008(3) 0.006(3)
C21' 0.052(5) 0.044(5) 0.042(3) 0.003(3) 0.007(3) 0.010(3)
C22' 0.041(3) 0.035(3) 0.040(3) 0.003(3) 0.018(3) -0.005(3)
C23' 0.054(5) 0.041(4) 0.041(3) -0.001(2) 0.015(2) -0.009(3)
C24' 0.043(3) 0.043(5) 0.041(4) 0.004(3) 0.015(3) -0.002(3)
C25' 0.049(4) 0.030(3) 0.029(2) 0.0022(16) 0.0092(18) 0.008(2)
C26' 0.052(5) 0.038(3) 0.029(2) 0.0017(18) 0.012(2) -0.001(3)
C27' 0.051(5) 0.048(3) 0.030(2) 0.006(2) 0.010(2) -0.004(4)
C28' 0.028(4) 0.041(3) 0.036(2) 0.009(2) 0.008(2) 0.010(3)
C29' 0.052(5) 0.041(3) 0.037(2) 0.011(2) 0.003(2) 0.002(3)
C30' 0.047(5) 0.030(3) 0.033(2) 0.0059(19) 0.004(2) 0.009(3)
C31' 0.042(6) 0.060(5) 0.041(3) 0.018(3) 0.005(3) -0.002(4)

loop_
_atom_type_symbol
_atom_type_description
_atom_type_scat_dispersion_real
_atom_type_scat_dispersion_imag
_atom_type_scat_source
C C 0.0033 0.0016 'International Tables Vol C Tables 4.2.6.8 and 6.1.1.4'
H H 0.0000 0.0000 'International Tables Vol C Tables 4.2.6.8 and 6.1.1.4'
Bi Bi -4.1077 10.2566 'International Tables Vol C Tables 4.2.6.8 and 6.1.1.4'
N N 0.0061 0.0033 'International Tables Vol C Tables 4.2.6.8 and 6.1.1.4'
O O 0.0106 0.0060 'International Tables Vol C Tables 4.2.6.8 and 6.1.1.4'
S S 0.1246 0.1234 'International Tables Vol C Tables 4.2.6.8 and 6.1.1.4'
Si Si 0.0817 0.0704 'International Tables Vol C Tables 4.2.6.8 and 6.1.1.4'

loop_
_geom_angle_atom_site_label_1
_geom_angle_atom_site_label_2
_geom_angle_atom_site_label_3
_geom_angle
_geom_angle_site_symmetry_1
_geom_angle_site_symmetry_3
_geom_angle_publ_flag
N Bi Bi 36.3(2) . 3_776 ?
N Bi Bi 35.9(2) 3_776 3_776 ?
N Bi N 72.1(3) . 3_776 ?
N Bi C1 97.0(3) . . ?
N Bi C1 110.3(3) 3_776 . ?
C1 Bi Bi 106.9(2) . 3_776 ?
O1 S N 105.5(4) . . ?
O1 S C25 107.3(4) . . ?
O2 S O1 117.1(4) . . ?
O2 S N 112.3(4) . . ?
O2 S C25 104.6(4) . . ?
N S C25 110.0(5) . . ?
C8 Si1 C7 114.9(4) . . ?
C8 Si1 C10 105.0(5) . . ?
C9 Si1 C7 105.1(5) . . ?
C9 Si1 C8 107.7(5) . . ?
C9 Si1 C10 110.7(5) . . ?
C10 Si1 C7 113.3(4) . . ?
C11 Si2 C7 111.7(4) . . ?
C12 Si2 C7 110.8(5) . . ?
C12 Si2 C11 110.3(5) . . ?
C13 Si2 C7 109.7(4) . . ?
C13 Si2 C11 106.6(5) . . ?
C13 Si2 C12 107.5(5) . . ?
C19 Si3 C18 110.8(5) . . ?
C19 Si3 C20 106.3(5) . . ?
C19 Si3 C21 109.4(5) . . ?
C20 Si3 C18 113.6(5) . . ?
C20 Si3 C21 108.1(5) . . ?
C21 Si3 C18 108.4(5) . . ?
C22 Si4 C18 110.0(4) . . ?
C22 Si4 C23 104.7(5) . . ?
C22 Si4 C24 109.5(5) . . ?
C23 Si4 C18 111.6(5) . . ?
C24 Si4 C18 112.3(5) . . ?
C24 Si4 C23 108.4(5) . . ?
Bi N Bi 107.9(3) . 3_776 ?
S N Bi 138.5(5) . 3_776 ?
S N Bi 113.4(4) . . ?
C2 C1 Bi 112.9(6) . . ?
C2 C1 C6 119.3(8) . . ?
C6 C1 Bi 127.1(6) . . ?
C1 C2 C7 123.8(8) . . ?
C3 C2 C1 119.7(8) . . ?
C3 C2 C7 116.5(8) . . ?
C2 C3 H3 119.4 . . ?
C4 C3 C2 121.2(9) . . ?
C4 C3 H3 119.4 . . ?
C3 C4 C14 119.8(8) . . ?
C5 C4 C3 119.3(9) . . ?
C5 C4 C14 120.8(8) . . ?
C4 C5 H5 119.2 . . ?
C4 C5 C6 121.6(9) . . ?
C6 C5 H5 119.2 . . ?
C1 C6 C18 124.4(8) . . ?
C5 C6 C1 118.6(8) . . ?
C5 C6 C18 116.4(8) . . ?
Si1 C7 H7 105.4 . . ?
Si2 C7 Si1 114.4(5) . . ?
Si2 C7 H7 105.4 . . ?
C2 C7 Si1 116.2(7) . . ?
C2 C7 Si2 109.0(6) . . ?
C2 C7 H7 105.4 . . ?
Si1 C8 H8A 109.5 . . ?
Si1 C8 H8B 109.5 . . ?
Si1 C8 H8C 109.5 . . ?
H8A C8 H8B 109.5 . . ?
H8A C8 H8C 109.5 . . ?
H8B C8 H8C 109.5 . . ?
Si1 C9 H9A 109.5 . . ?
Si1 C9 H9B 109.5 . . ?
Si1 C9 H9C 109.5 . . ?
H9A C9 H9B 109.5 . . ?
H9A C9 H9C 109.5 . . ?
H9B C9 H9C 109.5 . . ?
Si1 C10 H10D 109.5 . . ?
Si1 C10 H10E 109.5 . . ?
Si1 C10 H10F 109.5 . . ?
H10D C10 H10E 109.5 . . ?
H10D C10 H10F 109.5 . . ?
H10E C10 H10F 109.5 . . ?
Si2 C11 H11D 109.5 . . ?
Si2 C11 H11E 109.5 . . ?
Si2 C11 H11F 109.5 . . ?
H11D C11 H11E 109.5 . . ?
H11D C11 H11F 109.5 . . ?
H11E C11 H11F 109.5 . . ?
Si2 C12 H12D 109.5 . . ?
Si2 C12 H12E 109.5 . . ?
Si2 C12 H12F 109.5 . . ?
H12D C12 H12E 109.5 . . ?
H12D C12 H12F 109.5 . . ?
H12E C12 H12F 109.5 . . ?
Si2 C13 H13D 109.5 . . ?
Si2 C13 H13E 109.5 . . ?
Si2 C13 H13F 109.5 . . ?
H13D C13 H13E 109.5 . . ?
H13D C13 H13F 109.5 . . ?
H13E C13 H13F 109.5 . . ?
C15 C14 C4 111.1(8) . . ?
C16 C14 C4 107.9(8) . . ?
C16 C14 C15 109.9(8) . . ?
C16 C14 C17 109.4(9) . . ?
C17 C14 C4 110.9(8) . . ?
C17 C14 C15 107.6(9) . . ?
C14 C15 H15G 109.5 . . ?
C14 C15 H15H 109.5 . . ?
C14 C15 H15I 109.5 . . ?
H15G C15 H15H 109.5 . . ?
H15G C15 H15I 109.5 . . ?
H15H C15 H15I 109.5 . . ?
C14 C16 H16G 109.5 . . ?
C14 C16 H16H 109.5 . . ?
C14 C16 H16I 109.5 . . ?
H16G C16 H16H 109.5 . . ?
H16G C16 H16I 109.5 . . ?
H16H C16 H16I 109.5 . . ?
C14 C17 H17G 109.5 . . ?
C14 C17 H17H 109.5 . . ?
C14 C17 H17I 109.5 . . ?
H17G C17 H17H 109.5 . . ?
H17G C17 H17I 109.5 . . ?
H17H C17 H17I 109.5 . . ?
Si3 C18 H18 104.9 . . ?
Si4 C18 Si3 114.7(5) . . ?
Si4 C18 H18 104.9 . . ?
C6 C18 Si3 116.5(7) . . ?
C6 C18 Si4 109.7(6) . . ?
C6 C18 H18 104.9 . . ?
Si3 C19 H19D 109.5 . . ?
Si3 C19 H19E 109.5 . . ?
Si3 C19 H19F 109.5 . . ?
H19D C19 H19E 109.5 . . ?
H19D C19 H19F 109.5 . . ?
H19E C19 H19F 109.5 . . ?
Si3 C20 H20D 109.5 . . ?
Si3 C20 H20E 109.5 . . ?
Si3 C20 H20F 109.5 . . ?
H20D C20 H20E 109.5 . . ?
H20D C20 H20F 109.5 . . ?
H20E C20 H20F 109.5 . . ?
Si3 C21 H21D 109.5 . . ?
Si3 C21 H21E 109.5 . . ?
Si3 C21 H21F 109.5 . . ?
H21D C21 H21E 109.5 . . ?
H21D C21 H21F 109.5 . . ?
H21E C21 H21F 109.5 . . ?
Si4 C22 H22D 109.5 . . ?
Si4 C22 H22E 109.5 . . ?
Si4 C22 H22F 109.5 . . ?
H22D C22 H22E 109.5 . . ?
H22D C22 H22F 109.5 . . ?
H22E C22 H22F 109.5 . . ?
Si4 C23 H23D 109.5 . . ?
Si4 C23 H23E 109.5 . . ?
Si4 C23 H23F 109.5 . . ?
H23D C23 H23E 109.5 . . ?
H23D C23 H23F 109.5 . . ?
H23E C23 H23F 109.5 . . ?
Si4 C24 H24D 109.5 . . ?
Si4 C24 H24E 109.5 . . ?
Si4 C24 H24F 109.5 . . ?
H24D C24 H24E 109.5 . . ?
H24D C24 H24F 109.5 . . ?
H24E C24 H24F 109.5 . . ?
C26 C25 S 121.1(8) . . ?
C26 C25 C30 119.0(10) . . ?
C30 C25 S 119.9(8) . . ?
C25 C26 H26 120.1 . . ?
C27 C26 C25 119.7(9) . . ?
C27 C26 H26 120.1 . . ?
C26 C27 H27 118.6 . . ?
C26 C27 C28 122.8(10) . . ?
C28 C27 H27 118.6 . . ?
C27 C28 C29 116.6(11) . . ?
C27 C28 C31 122.7(10) . . ?
C29 C28 C31 120.7(10) . . ?
C28 C29 H29 119.1 . . ?
C30 C29 C28 121.9(11) . . ?
C30 C29 H29 119.1 . . ?
C25 C30 H30 120.0 . . ?
C29 C30 C25 120.0(10) . . ?
C29 C30 H30 120.0 . . ?
C28 C31 H31D 109.5 . . ?
C28 C31 H31E 109.5 . . ?
C28 C31 H31F 109.5 . . ?
H31D C31 H31E 109.5 . . ?
H31D C31 H31F 109.5 . . ?
H31E C31 H31F 109.5 . . ?
N' Bi" S' 28.7(4) 3_666 3_666 ?
N' Bi" S' 93.1(4) . 3_666 ?
N' Bi" N' 65.4(6) 3_666 . ?
N' Bi" C1' 116.7(6) 3_666 . ?
C1' Bi" S' 117.9(5) . 3_666 ?
C1' Bi" N' 80.2(6) . . ?
N' Bi' Bi' 36.3(2) 3_666 3_666 ?
N' Bi' Bi' 36.7(2) . 3_666 ?
N' Bi' N' 73.0(4) . 3_666 ?
N' Bi' C1' 113.5(3) 3_666 . ?
N' Bi' C1' 95.9(3) . . ?
C1' Bi' Bi' 108.2(2) . 3_666 ?
O1' S' Bi" 140.2(5) . 3_666 ?
O1' S' N' 106.0(5) . . ?
O1' S' C25' 105.8(5) . . ?
O2' S' Bi" 79.3(5) . 3_666 ?
O2' S' O1' 117.8(6) . . ?
O2' S' N' 112.0(5) . . ?
O2' S' C25' 104.3(5) . . ?
N' S' Bi" 37.3(5) . 3_666 ?
N' S' C25' 110.7(5) . . ?
C25' S' Bi" 103.7(4) . 3_666 ?
C8' Si1' C7' 111.0(5) . . ?
C8' Si1' C9' 108.8(5) . . ?
C9' Si1' C7' 108.7(5) . . ?
C10' Si1' C7' 114.0(5) . . ?
C10' Si1' C8' 107.3(5) . . ?
C10' Si1' C9' 107.0(5) . . ?
C11' Si2' C7' 110.6(5) . . ?
C11' Si2' C12' 107.2(6) . . ?
C12' Si2' C7' 114.3(5) . . ?
C13' Si2' C7' 109.9(5) . . ?
C13' Si2' C11' 109.7(6) . . ?
C13' Si2' C12' 104.9(6) . . ?
C19' Si3' C18' 113.8(5) . . ?
C19' Si3' C20' 105.9(5) . . ?
C19' Si3' C21' 106.3(6) . . ?
C20' Si3' C18' 113.0(5) . . ?
C21' Si3' C18' 106.7(5) . . ?
C21' Si3' C20' 111.0(5) . . ?
C22' Si4' C18' 109.5(5) . . ?
C22' Si4' C23' 109.1(5) . . ?
C22' Si4' C24' 107.6(5) . . ?
C23' Si4' C18' 110.1(5) . . ?
C24' Si4' C18' 111.8(5) . . ?
C24' Si4' C23' 108.7(5) . . ?
Bi" N' Bi" 114.6(6) 3_666 . ?
Bi' N' Bi' 107.0(4) . 3_666 ?
S' N' Bi" 129.0(6) . . ?
S' N' Bi" 114.0(7) . 3_666 ?
S' N' Bi' 132.0(5) . 3_666 ?
S' N' Bi' 118.4(5) . . ?
C2' C1' Bi" 121.7(8) . . ?
C2' C1' Bi' 128.8(7) . . ?
C2' C1' C6' 120.2(8) . . ?
C6' C1' Bi" 117.6(7) . . ?
C6' C1' Bi' 110.4(6) . . ?
C1' C2' C7' 123.2(8) . . ?
C3' C2' C1' 117.7(9) . . ?
C3' C2' C7' 118.6(9) . . ?
C2' C3' H3' 118.3 . . ?
C4' C3' C2' 123.4(10) . . ?
C4' C3' H3' 118.3 . . ?
C3' C4' C14' 124.4(9) . . ?
C5' C4' C3' 116.5(9) . . ?
C5' C4' C14' 119.0(9) . . ?
C4' C5' H5' 118.1 . . ?
C4' C5' C6' 123.8(10) . . ?
C6' C5' H5' 118.1 . . ?
C1' C6' C18' 125.4(8) . . ?
C5' C6' C1' 118.3(9) . . ?
C5' C6' C18' 116.2(9) . . ?
Si1' C7' H7' 105.2 . . ?
Si2' C7' Si1' 114.4(5) . . ?
Si2' C7' H7' 105.2 . . ?
C2' C7' Si1' 116.5(8) . . ?
C2' C7' Si2' 109.4(7) . . ?
C2' C7' H7' 105.2 . . ?
Si1' C8' H8'A 109.5 . . ?
Si1' C8' H8'B 109.5 . . ?
Si1' C8' H8'C 109.5 . . ?
H8'A C8' H8'B 109.5 . . ?
H8'A C8' H8'C 109.5 . . ?
H8'B C8' H8'C 109.5 . . ?
Si1' C9' H9'A 109.5 . . ?
Si1' C9' H9'B 109.5 . . ?
Si1' C9' H9'C 109.5 . . ?
H9'A C9' H9'B 109.5 . . ?
H9'A C9' H9'C 109.5 . . ?
H9'B C9' H9'C 109.5 . . ?
Si1' C10' H10A 109.5 . . ?
Si1' C10' H10B 109.5 . . ?
Si1' C10' H10C 109.5 . . ?
H10A C10' H10B 109.5 . . ?
H10A C10' H10C 109.5 . . ?
H10B C10' H10C 109.5 . . ?
Si2' C11' H11A 109.5 . . ?
Si2' C11' H11B 109.5 . . ?
Si2' C11' H11C 109.5 . . ?
H11A C11' H11B 109.5 . . ?
H11A C11' H11C 109.5 . . ?
H11B C11' H11C 109.5 . . ?
Si2' C12' H12A 109.5 . . ?
Si2' C12' H12B 109.5 . . ?
Si2' C12' H12C 109.5 . . ?
H12A C12' H12B 109.5 . . ?
H12A C12' H12C 109.5 . . ?
H12B C12' H12C 109.5 . . ?
Si2' C13' H13A 109.5 . . ?
Si2' C13' H13B 109.5 . . ?
Si2' C13' H13C 109.5 . . ?
H13A C13' H13B 109.5 . . ?
H13A C13' H13C 109.5 . . ?
H13B C13' H13C 109.5 . . ?
C15" C14' C4' 109.2(15) . . ?
C15" C14' C16" 107.3(9) . . ?
C15" C14' C17" 107.4(9) . . ?
C15' C14' C4' 110.7(8) . . ?
C15' C14' C16' 109.4(5) . . ?
C15' C14' C17' 109.4(5) . . ?
C16" C14' C4' 103.6(13) . . ?
C16' C14' C4' 106.4(9) . . ?
C16' C14' C17' 109.4(5) . . ?
C17" C14' C4' 121.2(17) . . ?
C17" C14' C16" 107.3(9) . . ?
C17' C14' C4' 111.5(9) . . ?
C14' C15" H15A 109.5 . . ?
C14' C15" H15B 109.5 . . ?
C14' C15" H15C 109.5 . . ?
H15A C15" H15B 109.5 . . ?
H15A C15" H15C 109.5 . . ?
H15B C15" H15C 109.5 . . ?
C14' C15' H15D 109.5 . . ?
C14' C15' H15E 109.5 . . ?
C14' C15' H15F 109.5 . . ?
H15D C15' H15E 109.5 . . ?
H15D C15' H15F 109.5 . . ?
H15E C15' H15F 109.5 . . ?
C14' C16" H16A 109.5 . . ?
C14' C16" H16B 109.5 . . ?
C14' C16" H16C 109.5 . . ?
H16A C16" H16B 109.5 . . ?
H16A C16" H16C 109.5 . . ?
H16B C16" H16C 109.5 . . ?
C14' C16' H16D 109.5 . . ?
C14' C16' H16E 109.5 . . ?
C14' C16' H16F 109.5 . . ?
H16D C16' H16E 109.5 . . ?
H16D C16' H16F 109.5 . . ?
H16E C16' H16F 109.5 . . ?
C14' C17" H17A 109.5 . . ?
C14' C17" H17B 109.5 . . ?
C14' C17" H17C 109.5 . . ?
H17A C17" H17B 109.5 . . ?
H17A C17" H17C 109.5 . . ?
H17B C17" H17C 109.5 . . ?
C14' C17' H17D 109.5 . . ?
C14' C17' H17E 109.5 . . ?
C14' C17' H17F 109.5 . . ?
H17D C17' H17E 109.5 . . ?
H17D C17' H17F 109.5 . . ?
H17E C17' H17F 109.5 . . ?
Si3' C18' Si4' 114.3(5) . . ?
Si3' C18' H18' 105.3 . . ?
Si4' C18' H18' 105.3 . . ?
C6' C18' Si3' 117.7(7) . . ?
C6' C18' Si4' 107.7(7) . . ?
C6' C18' H18' 105.3 . . ?
Si3' C19' H19A 109.5 . . ?
Si3' C19' H19B 109.5 . . ?
Si3' C19' H19C 109.5 . . ?
H19A C19' H19B 109.5 . . ?
H19A C19' H19C 109.5 . . ?
H19B C19' H19C 109.5 . . ?
Si3' C20' H20A 109.5 . . ?
Si3' C20' H20B 109.5 . . ?
Si3' C20' H20C 109.5 . . ?
H20A C20' H20B 109.5 . . ?
H20A C20' H20C 109.5 . . ?
H20B C20' H20C 109.5 . . ?
Si3' C21' H21A 109.5 . . ?
Si3' C21' H21B 109.5 . . ?
Si3' C21' H21C 109.5 . . ?
H21A C21' H21B 109.5 . . ?
H21A C21' H21C 109.5 . . ?
H21B C21' H21C 109.5 . . ?
Si4' C22' H22A 109.5 . . ?
Si4' C22' H22B 109.5 . . ?
Si4' C22' H22C 109.5 . . ?
H22A C22' H22B 109.5 . . ?
H22A C22' H22C 109.5 . . ?
H22B C22' H22C 109.5 . . ?
Si4' C23' H23A 109.5 . . ?
Si4' C23' H23B 109.5 . . ?
Si4' C23' H23C 109.5 . . ?
H23A C23' H23B 109.5 . . ?
H23A C23' H23C 109.5 . . ?
H23B C23' H23C 109.5 . . ?
Si4' C24' H24A 109.5 . . ?
Si4' C24' H24B 109.5 . . ?
Si4' C24' H24C 109.5 . . ?
H24A C24' H24B 109.5 . . ?
H24A C24' H24C 109.5 . . ?
H24B C24' H24C 109.5 . . ?
C26' C25' S' 118.8(9) . . ?
C26' C25' C30' 120.9(10) . . ?
C30' C25' S' 120.0(8) . . ?
C25' C26' H26' 120.6 . . ?
C25' C26' C27' 118.8(11) . . ?
C27' C26' H26' 120.6 . . ?
C26' C27' H27' 119.1 . . ?
C28' C27' C26' 121.8(11) . . ?
C28' C27' H27' 119.1 . . ?
C27' C28' C29' 117.8(10) . . ?
C27' C28' C31' 121.0(10) . . ?
C29' C28' C31' 121.0(11) . . ?
C28' C29' H29' 119.0 . . ?
C28' C29' C30' 122.1(11) . . ?
C30' C29' H29' 119.0 . . ?
C25' C30' C29' 118.7(10) . . ?
C25' C30' H30' 120.7 . . ?
C29' C30' H30' 120.7 . . ?
C28' C31' H31A 109.5 . . ?
C28' C31' H31B 109.5 . . ?
C28' C31' H31C 109.5 . . ?
H31A C31' H31B 109.5 . . ?
H31A C31' H31C 109.5 . . ?
H31B C31' H31C 109.5 . . ?

loop_
_geom_bond_atom_site_label_1
_geom_bond_atom_site_label_2
_geom_bond_distance
_geom_bond_site_symmetry_2
_geom_bond_publ_flag
Bi Bi 3.5574(7) 3_776 ?
Bi N 2.212(8) 3_776 ?
Bi N 2.189(8) . ?
Bi C1 2.260(9) . ?
S O1 1.454(7) . ?
S O2 1.445(7) . ?
S N 1.581(8) . ?
S C25 1.762(11) . ?
Si1 C7 1.913(10) . ?
Si1 C8 1.866(10) . ?
Si1 C9 1.863(10) . ?
Si1 C10 1.881(10) . ?
Si2 C7 1.904(10) . ?
Si2 C11 1.876(10) . ?
Si2 C12 1.876(10) . ?
Si2 C13 1.862(10) . ?
Si3 C18 1.902(10) . ?
Si3 C19 1.857(11) . ?
Si3 C20 1.860(11) . ?
Si3 C21 1.871(11) . ?
Si4 C18 1.896(10) . ?
Si4 C22 1.847(11) . ?
Si4 C23 1.870(10) . ?
Si4 C24 1.858(11) . ?
C1 C2 1.410(12) . ?
C1 C6 1.413(12) . ?
C2 C3 1.389(13) . ?
C2 C7 1.545(13) . ?
C3 H3 0.9500 . ?
C3 C4 1.388(13) . ?
C4 C5 1.371(13) . ?
C4 C14 1.556(13) . ?
C5 H5 0.9500 . ?
C5 C6 1.409(13) . ?
C6 C18 1.512(13) . ?
C7 H7 1.0000 . ?
C8 H8A 0.9800 . ?
C8 H8B 0.9800 . ?
C8 H8C 0.9800 . ?
C9 H9A 0.9800 . ?
C9 H9B 0.9800 . ?
C9 H9C 0.9800 . ?
C10 H10D 0.9800 . ?
C10 H10E 0.9800 . ?
C10 H10F 0.9800 . ?
C11 H11D 0.9800 . ?
C11 H11E 0.9800 . ?
C11 H11F 0.9800 . ?
C12 H12D 0.9800 . ?
C12 H12E 0.9800 . ?
C12 H12F 0.9800 . ?
C13 H13D 0.9800 . ?
C13 H13E 0.9800 . ?
C13 H13F 0.9800 . ?
C14 C15 1.535(14) . ?
C14 C16 1.516(13) . ?
C14 C17 1.530(14) . ?
C15 H15G 0.9800 . ?
C15 H15H 0.9800 . ?
C15 H15I 0.9800 . ?
C16 H16G 0.9800 . ?
C16 H16H 0.9800 . ?
C16 H16I 0.9800 . ?
C17 H17G 0.9800 . ?
C17 H17H 0.9800 . ?
C17 H17I 0.9800 . ?
C18 H18 1.0000 . ?
C19 H19D 0.9800 . ?
C19 H19E 0.9800 . ?
C19 H19F 0.9800 . ?
C20 H20D 0.9800 . ?
C20 H20E 0.9800 . ?
C20 H20F 0.9800 . ?
C21 H21D 0.9800 . ?
C21 H21E 0.9800 . ?
C21 H21F 0.9800 . ?
C22 H22D 0.9800 . ?
C22 H22E 0.9800 . ?
C22 H22F 0.9800 . ?
C23 H23D 0.9800 . ?
C23 H23E 0.9800 . ?
C23 H23F 0.9800 . ?
C24 H24D 0.9800 . ?
C24 H24E 0.9800 . ?
C24 H24F 0.9800 . ?
C25 C26 1.388(13) . ?
C25 C30 1.398(14) . ?
C26 H26 0.9500 . ?
C26 C27 1.371(14) . ?
C27 H27 0.9500 . ?
C27 C28 1.380(14) . ?
C28 C29 1.406(15) . ?
C28 C31 1.517(16) . ?
C29 H29 0.9500 . ?
C29 C30 1.364(16) . ?
C30 H30 0.9500 . ?
C31 H31D 0.9800 . ?
C31 H31E 0.9800 . ?
C31 H31F 0.9800 . ?
Bi" S' 2.993(15) 3_666 ?
Bi" N' 2.73(2) . ?
Bi" N' 1.986(15) 3_666 ?
Bi" C1' 2.424(15) . ?
Bi' Bi' 3.5449(8) 3_666 ?
Bi' N' 2.196(9) . ?
Bi' N' 2.214(9) 3_666 ?
Bi' C1' 2.284(9) . ?
S' O1' 1.466(9) . ?
S' O2' 1.410(9) . ?
S' N' 1.572(9) . ?
S' C25' 1.792(11) . ?
Si1' C7' 1.913(11) . ?
Si1' C8' 1.873(12) . ?
Si1' C9' 1.877(11) . ?
Si1' C10' 1.872(10) . ?
Si2' C7' 1.903(12) . ?
Si2' C11' 1.855(13) . ?
Si2' C12' 1.890(11) . ?
Si2' C13' 1.851(12) . ?
Si3' C18' 1.898(11) . ?
Si3' C19' 1.840(13) . ?
Si3' C20' 1.880(11) . ?
Si3' C21' 1.857(12) . ?
Si4' C18' 1.924(11) . ?
Si4' C22' 1.857(11) . ?
Si4' C23' 1.871(11) . ?
Si4' C24' 1.860(11) . ?
C1' C2' 1.408(13) . ?
C1' C6' 1.410(14) . ?
C2' C3' 1.407(13) . ?
C2' C7' 1.506(15) . ?
C3' H3' 0.9500 . ?
C3' C4' 1.385(15) . ?
C4' C5' 1.383(15) . ?
C4' C14' 1.543(14) . ?
C5' H5' 0.9500 . ?
C5' C6' 1.387(13) . ?
C6' C18' 1.534(14) . ?
C7' H7' 1.0000 . ?
C8' H8'A 0.9800 . ?
C8' H8'B 0.9800 . ?
C8' H8'C 0.9800 . ?
C9' H9'A 0.9800 . ?
C9' H9'B 0.9800 . ?
C9' H9'C 0.9800 . ?
C10' H10A 0.9800 . ?
C10' H10B 0.9800 . ?
C10' H10C 0.9800 . ?
C11' H11A 0.9800 . ?
C11' H11B 0.9800 . ?
C11' H11C 0.9800 . ?
C12' H12A 0.9800 . ?
C12' H12B 0.9800 . ?
C12' H12C 0.9800 . ?
C13' H13A 0.9800 . ?
C13' H13B 0.9800 . ?
C13' H13C 0.9800 . ?
C14' C15" 1.507(8) . ?
C14' C15' 1.507(8) . ?
C14' C16" 1.507(8) . ?
C14' C16' 1.507(8) . ?
C14' C17" 1.507(8) . ?
C14' C17' 1.507(8) . ?
C15" H15A 0.9800 . ?
C15" H15B 0.9800 . ?
C15" H15C 0.9800 . ?
C15' H15D 0.9800 . ?
C15' H15E 0.9800 . ?
C15' H15F 0.9800 . ?
C16" H16A 0.9800 . ?
C16" H16B 0.9800 . ?
C16" H16C 0.9800 . ?
C16' H16D 0.9800 . ?
C16' H16E 0.9800 . ?
C16' H16F 0.9800 . ?
C17" H17A 0.9800 . ?
C17" H17B 0.9800 . ?
C17" H17C 0.9800 . ?
C17' H17D 0.9800 . ?
C17' H17E 0.9800 . ?
C17' H17F 0.9800 . ?
C18' H18' 1.0000 . ?
C19' H19A 0.9800 . ?
C19' H19B 0.9800 . ?
C19' H19C 0.9800 . ?
C20' H20A 0.9800 . ?
C20' H20B 0.9800 . ?
C20' H20C 0.9800 . ?
C21' H21A 0.9800 . ?
C21' H21B 0.9800 . ?
C21' H21C 0.9800 . ?
C22' H22A 0.9800 . ?
C22' H22B 0.9800 . ?
C22' H22C 0.9800 . ?
C23' H23A 0.9800 . ?
C23' H23B 0.9800 . ?
C23' H23C 0.9800 . ?
C24' H24A 0.9800 . ?
C24' H24B 0.9800 . ?
C24' H24C 0.9800 . ?
C25' C26' 1.374(14) . ?
C25' C30' 1.380(15) . ?
C26' H26' 0.9500 . ?
C26' C27' 1.398(14) . ?
C27' H27' 0.9500 . ?
C27' C28' 1.375(16) . ?
C28' C29' 1.378(15) . ?
C28' C31' 1.501(14) . ?
C29' H29' 0.9500 . ?
C29' C30' 1.388(14) . ?
C30' H30' 0.9500 . ?
C31' H31A 0.9800 . ?
C31' H31B 0.9800 . ?
C31' H31C 0.9800 . ?

loop_
_geom_torsion_atom_site_label_1
_geom_torsion_atom_site_label_2
_geom_torsion_atom_site_label_3
_geom_torsion_atom_site_label_4
_geom_torsion
_geom_torsion_site_symmetry_1
_geom_torsion_site_symmetry_2
_geom_torsion_site_symmetry_3
_geom_torsion_site_symmetry_4
_geom_torsion_publ_flag
Bi C1 C2 C3 168.0(6) . . . . ?
Bi C1 C2 C7 -15.0(10) . . . . ?
Bi C1 C6 C5 -164.6(6) . . . . ?
Bi C1 C6 C18 24.8(12) . . . . ?
S C25 C26 C27 174.0(8) . . . . ?
S C25 C30 C29 -176.4(9) . . . . ?
O1 S N Bi -0.6(5) . . . . ?
O1 S N Bi -174.4(6) . . . 3_776 ?
O1 S C25 C26 -28.2(9) . . . . ?
O1 S C25 C30 148.2(8) . . . . ?
O2 S N Bi 128.0(5) . . . . ?
O2 S N Bi -45.8(9) . . . 3_776 ?
O2 S C25 C26 -153.1(8) . . . . ?
O2 S C25 C30 23.2(9) . . . . ?
N S C25 C26 86.1(9) . . . . ?
N S C25 C30 -97.6(9) . . . . ?
C1 C2 C3 C4 -1.2(13) . . . . ?
C1 C2 C7 Si1 141.1(8) . . . . ?
C1 C2 C7 Si2 -87.8(9) . . . . ?
C1 C6 C18 Si3 -131.1(8) . . . . ?
C1 C6 C18 Si4 96.4(9) . . . . ?
C2 C1 C6 C5 5.0(12) . . . . ?
C2 C1 C6 C18 -165.6(8) . . . . ?
C2 C3 C4 C5 3.3(13) . . . . ?
C2 C3 C4 C14 179.4(8) . . . . ?
C3 C2 C7 Si1 -41.8(10) . . . . ?
C3 C2 C7 Si2 89.2(8) . . . . ?
C3 C4 C5 C6 -1.2(13) . . . . ?
C3 C4 C14 C15 37.5(12) . . . . ?
C3 C4 C14 C16 -83.1(11) . . . . ?
C3 C4 C14 C17 157.1(9) . . . . ?
C4 C5 C6 C1 -3.0(13) . . . . ?
C4 C5 C6 C18 168.4(8) . . . . ?
C5 C4 C14 C15 -146.5(9) . . . . ?
C5 C4 C14 C16 93.0(11) . . . . ?
C5 C4 C14 C17 -26.8(12) . . . . ?
C5 C6 C18 Si3 58.1(10) . . . . ?
C5 C6 C18 Si4 -74.4(9) . . . . ?
C6 C1 C2 C3 -3.0(12) . . . . ?
C6 C1 C2 C7 173.9(8) . . . . ?
C7 C2 C3 C4 -178.4(8) . . . . ?
C14 C4 C5 C6 -177.3(8) . . . . ?
C22 Si4 C18 Si3 168.0(5) . . . . ?
C22 Si4 C18 C6 -58.6(8) . . . . ?
C23 Si4 C18 Si3 -76.2(6) . . . . ?
C23 Si4 C18 C6 57.2(8) . . . . ?
C24 Si4 C18 Si3 45.8(7) . . . . ?
C24 Si4 C18 C6 179.2(7) . . . . ?
C25 S N Bi 70.2(8) . . . 3_776 ?
C25 S N Bi -116.0(5) . . . . ?
C25 C26 C27 C28 1.3(15) . . . . ?
C26 C25 C30 C29 0.0(16) . . . . ?
C26 C27 C28 C29 2.0(16) . . . . ?
C26 C27 C28 C31 -176.8(11) . . . . ?
C27 C28 C29 C30 -4.4(18) . . . . ?
C28 C29 C30 C25 3.5(19) . . . . ?
C30 C25 C26 C27 -2.4(14) . . . . ?
C31 C28 C29 C30 174.4(12) . . . . ?
Bi" S' N' Bi" -161.1(8) 3_666 . . . ?
Bi" S' C25' C26' -107.6(9) 3_666 . . . ?
Bi" S' C25' C30' 78.7(10) 3_666 . . . ?
Bi" C1' C2' C3' -176.3(9) . . . . ?
Bi" C1' C2' C7' -4.1(14) . . . . ?
Bi" C1' C6' C5' 174.8(9) . . . . ?
Bi" C1' C6' C18' -2.8(14) . . . . ?
Bi' C1' C2' C3' 165.1(8) . . . . ?
Bi' C1' C2' C7' -22.7(15) . . . . ?
Bi' C1' C6' C5' -168.6(7) . . . . ?
Bi' C1' C6' C18' 13.8(12) . . . . ?
S' C25' C26' C27' -171.4(9) . . . . ?
S' C25' C30' C29' 171.0(9) . . . . ?
O1' S' N' Bi" 160.3(6) . . . 3_666 ?
O1' S' N' Bi" -0.8(7) . . . . ?
O1' S' N' Bi' -1.7(6) . . . . ?
O1' S' N' Bi' 157.2(6) . . . 3_666 ?
O1' S' C25' C26' 45.3(10) . . . . ?
O1' S' C25' C30' -128.4(9) . . . . ?
O2' S' N' Bi" -130.5(6) . . . . ?
O2' S' N' Bi" 30.5(8) . . . 3_666 ?
O2' S' N' Bi' 27.4(8) . . . 3_666 ?
O2' S' N' Bi' -131.4(5) . . . . ?
O2' S' C25' C26' 170.1(9) . . . . ?
O2' S' C25' C30' -3.6(11) . . . . ?
N' S' C25' C26' -69.2(10) . . . . ?
N' S' C25' C30' 117.1(9) . . . . ?
C1' C2' C3' C4' 3.3(17) . . . . ?
C1' C2' C7' Si1' 126.8(9) . . . . ?
C1' C2' C7' Si2' -101.6(10) . . . . ?
C1' C6' C18' Si3' -140.6(9) . . . . ?
C1' C6' C18' Si4' 88.4(10) . . . . ?
C2' C1' C6' C5' 3.5(14) . . . . ?
C2' C1' C6' C18' -174.0(9) . . . . ?
C2' C3' C4' C5' 0.8(18) . . . . ?
C2' C3' C4' C14' 177.7(10) . . . . ?
C3' C2' C7' Si1' -61.0(12) . . . . ?
C3' C2' C7' Si2' 70.5(11) . . . . ?
C3' C4' C5' C6' -3.0(18) . . . . ?
C3' C4' C14' C15" 75.3(15) . . . . ?
C3' C4' C14' C15' 19.7(14) . . . . ?
C3' C4' C14' C16" -38.9(15) . . . . ?
C3' C4' C14' C16' -99.1(12) . . . . ?
C3' C4' C14' C17" -159.3(13) . . . . ?
C3' C4' C14' C17' 141.8(11) . . . . ?
C4' C5' C6' C1' 0.9(16) . . . . ?
C4' C5' C6' C18' 178.6(10) . . . . ?
C5' C4' C14' C15" -107.9(13) . . . . ?
C5' C4' C14' C15' -163.4(10) . . . . ?
C5' C4' C14' C16" 138.0(13) . . . . ?
C5' C4' C14' C16' 77.8(12) . . . . ?
C5' C4' C14' C17" 17.6(16) . . . . ?
C5' C4' C14' C17' -41.4(13) . . . . ?
C5' C6' C18' Si3' 41.8(12) . . . . ?
C5' C6' C18' Si4' -89.2(9) . . . . ?
C6' C1' C2' C3' -5.4(15) . . . . ?
C6' C1' C2' C7' 166.8(9) . . . . ?
C7' C2' C3' C4' -169.3(11) . . . . ?
C14' C4' C5' C6' 179.9(9) . . . . ?
C19' Si3' C18' Si4' 164.6(6) . . . . ?
C19' Si3' C18' C6' 36.7(10) . . . . ?
C20' Si3' C18' Si4' 43.8(7) . . . . ?
C20' Si3' C18' C6' -84.2(9) . . . . ?
C21' Si3' C18' Si4' -78.5(7) . . . . ?
C21' Si3' C18' C6' 153.6(8) . . . . ?
C25' S' N' Bi" 113.5(7) . . . . ?
C25' S' N' Bi" -85.4(7) . . . 3_666 ?
C25' S' N' Bi' 112.7(6) . . . . ?
C25' S' N' Bi' -88.5(7) . . . 3_666 ?
C25' C26' C27' C28' -1.2(18) . . . . ?
C26' C25' C30' C29' -2.6(17) . . . . ?
C26' C27' C28' C29' 0.5(17) . . . . ?
C26' C27' C28' C31' 175.7(11) . . . . ?
C27' C28' C29' C30' -0.9(17) . . . . ?
C28' C29' C30' C25' 1.9(17) . . . . ?
C30' C25' C26' C27' 2.3(17) . . . . ?
C31' C28' C29' C30' -176.0(11) . . . . ?
